data_1502115
loop_
_publ_author_name
'Morohashi, Naoya'
'Noji, Shintaro'
'Nakayama, Hiroko'
'Kudo, Yasutaka'
'Tanaka, Shinya'
'Kabuto, Chizuko'
'Hattori, Tetsutaro'

_publ_section_title
;
 Unique inclusion properties of crystalline powder
 p-tert-butylthiacalix[4]arene toward alcohols and carboxylic acids.
;
_journal_issue 13
_journal_name_full 'Organic letters'
_journal_page_first 3292
_journal_page_last 3295
_journal_paper_doi 10.1021/ol200506p
_journal_volume 13
_journal_year 2011
_chemical_formula_sum 'C43 H56 O5 S4'
_chemical_formula_weight 781.12
_chemical_name_systematic
;
 ?
;
_space_group_IT_number 129
_symmetry_cell_setting tetragonal
_symmetry_space_group_name_Hall '-P 4a 2a'
_symmetry_space_group_name_H-M 'P 4/n m m :2'
_atom_sites_solution_hydrogens geom
_atom_sites_solution_primary direct
_atom_sites_solution_secondary difmap
_audit_creation_method SHELXL-97
_cell_angle_alpha 90.00
_cell_angle_beta 90.00
_cell_angle_gamma 90.00
_cell_formula_units_Z 2
_cell_length_a 15.7986(9)
_cell_length_b 15.7986(9)
_cell_length_c 8.5474(10)
_cell_measurement_reflns_used 5764
_cell_measurement_temperature 223(2)
_cell_measurement_theta_max 27.85
_cell_measurement_theta_min 2.38
_cell_volume 2133.4(3)
_computing_cell_refinement 'Bruker SMART'
_computing_data_collection 'Bruker APEXII'
_computing_data_reduction 'Bruker SAINT'
_computing_molecular_graphics 'Yadokari-XG 2009 (Wakita Nemoto et al., 2009)'
_computing_publication_material 'Yadokari-XG 2009 (Wakita,Nemoto et al., 2009)'
_computing_structure_refinement 'SHELXL-97 (Sheldrick, 1997)'
_computing_structure_solution 'Bruker SHELXTL'
_diffrn_ambient_temperature 223(2)
_diffrn_detector_area_resol_mean 8.333
_diffrn_measured_fraction_theta_full 0.996
_diffrn_measured_fraction_theta_max 0.996
_diffrn_measurement_device_type 'Bruker APEX-II CCD'
_diffrn_measurement_method 'phi and omega scans'
_diffrn_radiation_monochromator 'Bruker Helios multilayered confocal mirror'
_diffrn_radiation_source 'Bruker TXS fine-focus rotating anode'
_diffrn_radiation_type MoK\a
_diffrn_radiation_wavelength 0.71073
_diffrn_reflns_av_R_equivalents 0.0230
_diffrn_reflns_av_sigmaI/netI 0.0209
_diffrn_reflns_limit_h_max 20
_diffrn_reflns_limit_h_min -20
_diffrn_reflns_limit_k_max 20
_diffrn_reflns_limit_k_min -20
_diffrn_reflns_limit_l_max 4
_diffrn_reflns_limit_l_min -11
_diffrn_reflns_number 11373
_diffrn_reflns_theta_full 27.50
_diffrn_reflns_theta_max 27.50
_diffrn_reflns_theta_min 1.82
_exptl_absorpt_coefficient_mu 0.264
_exptl_absorpt_correction_T_max 1.0
_exptl_absorpt_correction_T_min 0.856403
_exptl_absorpt_correction_type empirical
_exptl_crystal_colour colorless
_exptl_crystal_density_diffrn 1.216
_exptl_crystal_density_method 'not measured'
_exptl_crystal_description prism
_exptl_crystal_F_000 836
_exptl_crystal_size_max 0.2
_exptl_crystal_size_mid 0.2
_exptl_crystal_size_min 0.2
_refine_diff_density_max 1.148
_refine_diff_density_min -0.850
_refine_diff_density_rms 0.176
_refine_ls_extinction_method none
_refine_ls_goodness_of_fit_ref 2.008
_refine_ls_hydrogen_treatment constr
_refine_ls_matrix_type full
_refine_ls_number_parameters 68
_refine_ls_number_reflns 1378
_refine_ls_number_restraints 0
_refine_ls_restrained_S_all 2.008
_refine_ls_R_factor_all 0.1298
_refine_ls_R_factor_gt 0.1216
_refine_ls_shift/su_max 0.000
_refine_ls_shift/su_mean 0.000
_refine_ls_structure_factor_coef Fsqd
_refine_ls_weighting_details 'calc w=1/[\s^2^(Fo^2^)+(0.2000P)^2^+0.0000P] where P=(Fo^2^+2Fc^2^)/3'
_refine_ls_weighting_scheme calc
_refine_ls_wR_factor_gt 0.3761
_refine_ls_wR_factor_ref 0.4127
_reflns_number_gt 1174
_reflns_number_total 1378
_reflns_threshold_expression >2sigma(I)
_cod_data_source_file ol200506p_si_002.cif
_cod_data_source_block 2PrOH
_cod_original_sg_symbol_H-M 'P 4/n m m'
_cod_database_code 1502115

loop_
_symmetry_equiv_pos_as_xyz
'x, y, z'
'-x+1/2, -y+1/2, z'
'x+1/2, -y, -z'
'-x, y+1/2, -z'
'-y, -x, -z'
'y+1/2, x+1/2, -z'
'y, -x+1/2, z'
'-y+1/2, x, z'
'-x, -y, -z'
'x-1/2, y-1/2, -z'
'-x-1/2, y, z'
'x, -y-1/2, z'
'y, x, z'
'-y-1/2, -x-1/2, z'
'-y, x-1/2, -z'
'y-1/2, -x, -z'

loop_
_atom_site_label
_atom_site_type_symbol
_atom_site_fract_x
_atom_site_fract_y
_atom_site_fract_z
_atom_site_U_iso_or_equiv
_atom_site_adp_type
_atom_site_occupancy
_atom_site_symmetry_multiplicity
_atom_site_calc_flag
_atom_site_refinement_flags
_atom_site_disorder_group
S1 S 0.42478(5) 0.07522(5) 0.29380(15) 0.0589(7) Uani 1 2 d S .
O1 O 0.3807(2) 0.2500 0.1799(3) 0.0626(10) Uani 1 2 d S .
C1 C 0.4269(2) 0.2500 0.3145(5) 0.0503(11) Uani 1 2 d S .
C2 C 0.44983(17) 0.17402(18) 0.3840(3) 0.0510(9) Uani 1 1 d . .
C3 C 0.4933(2) 0.1751(2) 0.5248(4) 0.0613(10) Uani 1 1 d . .
H1 H 0.5075 0.1240 0.5720 0.074 Uiso 1 1 calc R .
C4 C 0.5161(3) 0.2500 0.5974(5) 0.0686(13) Uani 1 2 d S .
C5 C 0.5651(6) 0.2500 0.7532(11) 0.108(3) Uani 1 2 d S .
C6 C 0.5218(11) 0.1805(8) 0.8627(10) 0.213(6) Uani 1 1 d . .
H2 H 0.4613 0.1849 0.8545 0.320 Uiso 1 1 calc R .
H3 H 0.5386 0.1897 0.9693 0.320 Uiso 1 1 calc R .
H4 H 0.5394 0.1251 0.8302 0.320 Uiso 1 1 calc R .
C7 C 0.6424(10) 0.1867(10) 0.7376(16) 0.121(4) Uiso 0.50 1 d P .
C8 C 0.2500 0.2500 0.6040 0.239(15) Uiso 1 8 d S .
C9 C 0.2964 0.2500 0.7151 0.111(10) Uiso 0.25 2 d SP .
C10B C 0.2712 0.2288 0.8494 0.069(9) Uiso 0.13 2 d SP 2
O2 O 0.3401 0.1599 0.9274 0.187(14) Uiso 0.25 2 d SP .
C10A C 0.3232 0.1768 0.8040 0.080(12) Uiso 0.13 2 d SP 1

loop_
_atom_site_aniso_label
_atom_site_aniso_U_11
_atom_site_aniso_U_22
_atom_site_aniso_U_33
_atom_site_aniso_U_23
_atom_site_aniso_U_13
_atom_site_aniso_U_12
S1 0.0523(8) 0.0523(8) 0.0723(11) -0.0105(3) 0.0105(3) 0.0069(4)
O1 0.065(2) 0.0690(19) 0.0539(17) 0.000 -0.0105(13) 0.000
C1 0.041(2) 0.063(3) 0.047(2) 0.000 0.0050(12) 0.000
C2 0.0390(13) 0.0534(16) 0.0607(17) -0.0012(11) 0.0056(11) 0.0010(10)
C3 0.0533(16) 0.0624(19) 0.0682(19) 0.0049(13) -0.0049(13) 0.0057(13)
C4 0.065(3) 0.079(3) 0.062(2) 0.000 -0.014(2) 0.000
C5 0.118(6) 0.127(7) 0.079(4) 0.000 -0.041(4) 0.000
C6 0.376(18) 0.173(7) 0.091(4) 0.016(5) -0.082(8) -0.033(10)

loop_
_atom_type_symbol
_atom_type_description
_atom_type_scat_dispersion_real
_atom_type_scat_dispersion_imag
_atom_type_scat_source
C C 0.0033 0.0016 'International Tables Vol C Tables 4.2.6.8 and 6.1.1.4'
H H 0.0000 0.0000 'International Tables Vol C Tables 4.2.6.8 and 6.1.1.4'
O O 0.0106 0.0060 'International Tables Vol C Tables 4.2.6.8 and 6.1.1.4'
S S 0.1246 0.1234 'International Tables Vol C Tables 4.2.6.8 and 6.1.1.4'

loop_
_geom_angle_atom_site_label_1
_geom_angle_atom_site_label_2
_geom_angle_atom_site_label_3
_geom_angle
_geom_angle_site_symmetry_1
_geom_angle_site_symmetry_3
C2 S1 C2 101.61(17) . 14_665
O1 C1 C2 120.11(17) . .
O1 C1 C2 120.11(17) . 12_565
C2 C1 C2 119.8(3) . 12_565
C3 C2 C1 119.4(3) . .
C3 C2 S1 119.7(2) . .
C1 C2 S1 120.9(2) . .
C4 C3 C2 121.9(3) . .
C4 C3 H1 119.0 . .
C2 C3 H1 119.0 . .
C3 C4 C3 117.6(4) . 12_565
C3 C4 C5 121.22(19) . .
C3 C4 C5 121.22(19) 12_565 .
C4 C5 C7 108.3(8) . .
C4 C5 C7 108.3(8) . 12_565
C7 C5 C7 78.3(12) . 12_565
C4 C5 C6 107.0(6) . 12_565
C7 C5 C6 144.5(8) . 12_565
C7 C5 C6 86.9(8) 12_565 12_565
C4 C5 C6 107.0(6) . .
C7 C5 C6 86.9(8) . .
C7 C5 C6 144.5(8) 12_565 .
C6 C5 C6 86.9(11) 12_565 .
C5 C6 H2 109.5 . .
C5 C6 H3 109.5 . .
H2 C6 H3 109.5 . .
C5 C6 H4 109.5 . .
H2 C6 H4 109.5 . .
H3 C6 H4 109.5 . .
C5 C7 C7 50.9(6) . 12_565
C9 C8 C9 51.186(4) 2 14_665
C9 C8 C9 75.313(7) 2 .
C9 C8 C9 51.188(4) 14_665 .
C9 C8 C9 51.190(4) 2 13
C9 C8 C9 75.315(7) 14_665 13
C9 C8 C9 51.190(4) . 13
C9 C9 C9 90.0 14_665 13
C9 C9 C8 64.406(2) 14_665 .
C9 C9 C8 64.407(2) 13 .
C9 C9 C10B 65.723(3) 14_665 .
C9 C9 C10B 87.991(1) 13 .
C8 C9 C10B 121.896(7) . .
C9 C9 C10B 88.0 14_665 12_565
C9 C9 C10B 65.721(2) 13 12_565
C8 C9 C10B 121.894(6) . 12_565
C10B C9 C10B 30.845(3) . 12_565
C9 C9 C10A 69.031(1) 14_665 .
C9 C9 C10A 140.541(2) 13 .
C8 C9 C10A 126.493(2) . .
C10B C9 C10A 53.240(3) . .
C10B C9 C10A 80.010(6) 12_565 .
C9 C9 C10A 140.538(3) 14_665 12_565
C9 C9 C10A 69.027(1) 13 12_565
C8 C9 C10A 126.491(2) . 12_565
C10B C9 C10A 80.007(6) . 12_565
C10B C9 C10A 53.239(2) 12_565 12_565
C10A C9 C10A 106.069(6) . 12_565
C9 C9 C9 45.0 14_665 2
C9 C9 C9 45.0 13 2
C8 C9 C9 52.343(4) . 2
C10B C9 C9 71.608(1) . 2
C10B C9 C9 71.606(2) 12_565 2
C10A C9 C9 107.030(1) . 2
C10A C9 C9 107.029(1) 12_565 2
C9 C9 C10B 51.773(3) 14_665 11_655
C9 C9 C10B 71.146(1) 13 11_655
C8 C9 C10B 99.204(7) . 11_655
C10B C9 C10B 23.371(1) . 11_655
C10B C9 C10B 36.216(3) 12_565 11_655
C10A C9 C10B 69.636(4) . 11_655
C10A C9 C10B 89.198(6) 12_565 11_655
C9 C9 C10B 48.237(4) 2 11_655
C9 C9 C10B 71.147(1) 14_665 2
C9 C9 C10B 51.773(3) 13 2
C8 C9 C10B 99.204(7) . 2
C10B C9 C10B 36.218(3) . 2
C10B C9 C10B 23.368(2) 12_565 2
C10A C9 C10B 89.201(6) . 2
C10A C9 C10B 69.633(4) 12_565 2
C9 C9 C10B 48.238(3) 2 2
C10B C9 C10B 24.132(2) 11_655 2
C10B C10B C10B 90.0 11_655 12_565
C10B C10B C10B 45.0 11_655 2
C10B C10B C10B 45.0 12_565 2
C10B C10B C9 74.579(1) 11_655 14_665
C10B C10B C9 108.390(2) 12_565 14_665
C10B C10B C9 92.011(1) 2 14_665
C10B C10B C9 108.391(2) 11_655 .
C10B C10B C9 74.580(2) 12_565 .
C10B C10B C9 92.0 2 .
C9 C10B C9 48.552(6) 14_665 .
C10B C10B C9 48.237(3) 11_655 2
C10B C10B C9 77.932(1) 12_565 2
C10B C10B C9 51.776(3) 2 2
C9 C10B C9 40.235(3) 14_665 2
C9 C10B C9 60.155(5) . 2
C10B C10B C9 77.933(1) 11_655 13
C10B C10B C9 48.234(4) 12_565 13
C10B C10B C9 51.771(3) 2 13
C9 C10B C9 60.156(6) 14_665 13
C9 C10B C9 40.237(4) . 13
C9 C10B C9 37.711(2) 2 13
C10B C10B O2 130.455(1) 11_655 .
C10B C10B O2 130.454(1) 12_565 .
C10B C10B O2 156.570(2) 2 .
C9 C10B O2 109.271(3) 14_665 .
C9 C10B O2 109.269(3) . .
C9 C10B O2 148.5 2 .
C9 C10B O2 148.5 13 .
C10A O2 C10B 46.867(1) . .
O2 C10A C9 139.008(1) . .
O2 C10A C9 138.995(1) . 14_665
C9 C10A C9 41.951(2) . 14_665

loop_
_geom_bond_atom_site_label_1
_geom_bond_atom_site_label_2
_geom_bond_distance
_geom_bond_site_symmetry_2
S1 C2 1.785(3) .
S1 C2 1.785(3) 14_665
O1 C1 1.362(5) .
C1 C2 1.388(3) .
C1 C2 1.388(3) 12_565
C2 C3 1.386(4) .
C3 C4 1.383(4) .
C3 H1 0.9300 .
C4 C3 1.383(4) 12_565
C4 C5 1.541(9) .
C5 C7 1.586(19) .
C5 C7 1.586(19) 12_565
C5 C6 1.597(15) 12_565
C5 C6 1.597(15) .
C6 H2 0.9600 .
C6 H3 0.9600 .
C6 H4 0.9600 .
C7 C7 2.00(3) 12_565
C8 C9 1.1994 2
C8 C9 1.1994 14_665
C8 C9 1.1994 .
C8 C9 1.1995 13
C9 C9 1.0363 14_665
C9 C9 1.0363 13
C9 C10B 1.26027(12) .
C9 C10B 1.26031(12) 12_565
C9 C10A 1.4474 .
C9 C10A 1.4474 12_565
C9 C9 1.4655 2
C9 C10B 1.60328(10) 11_655
C9 C10B 1.60329(10) 2
C10B C10B 0.6702 11_655
C10B C10B 0.6703 12_565
C10B C10B 0.9479 2
C10B C9 1.26026(12) 14_665
C10B C9 1.60328(10) 2
C10B C9 1.60334(10) 13
C10B O2 1.6778 .
O2 C10A 1.12056(11) .
C10A C9 1.4475 14_665
